data_7050500
loop_
_publ_author_name
'Tao, Chi-Hang'
'Wong, Keith Man-Chung'
'Zhu, Nianyong'
'Yam, Vivian Wing-Wah'

_publ_section_title
;
 Versatile precursors for multinuclear platinum(ii) alkynyl
 assembly---synthesis, structural characterization and electrochemical
 studies of luminescent platinum(ii) alkynyl complexes
;
_journal_issue 1
_journal_name_full 'New Journal of Chemistry'
_journal_page_first 150
_journal_paper_doi 10.1039/b210772b
_journal_volume 27
_journal_year 2003
_chemical_formula_moiety 'C50 H30 Pt1 S1'
_chemical_formula_sum 'C44 H55 F3 N3 O5 Pt S'
_chemical_formula_weight 990.06
_space_group_IT_number 2
_symmetry_cell_setting triclinic
_symmetry_space_group_name_Hall '-P 1'
_symmetry_space_group_name_H-M 'P -1'
_atom_sites_solution_hydrogens geom
_atom_sites_solution_primary direct
_atom_sites_solution_secondary difmap
_audit_creation_method SHELXL-97
_cell_angle_alpha 103.65(3)
_cell_angle_beta 111.31(3)
_cell_angle_gamma 98.96(3)
_cell_formula_units_Z 2
_cell_length_a 11.259(2)
_cell_length_b 15.053(3)
_cell_length_c 15.134(3)
_cell_measurement_reflns_used 0
_cell_measurement_temperature 293(2)
_cell_measurement_theta_max 0
_cell_measurement_theta_min 0
_cell_volume 2237.9(11)
_computing_molecular_graphics 'Ortep-3 for Windows (Farrugia, 1997)'
_computing_publication_material 'WinGX publication routines (Farrugia, 1999)'
_computing_structure_refinement 'SHELXL-97 (Sheldrick, 1997)'
_computing_structure_solution 'SHELXS-97 (Sheldrick, 1997)'
_diffrn_ambient_temperature 293(2)
_diffrn_measured_fraction_theta_full 0.845
_diffrn_measured_fraction_theta_max 0.845
_diffrn_radiation_monochromator graphite
_diffrn_radiation_source 'fine-focus sealed tube'
_diffrn_radiation_type MoK\a
_diffrn_radiation_wavelength 0.71069
_diffrn_reflns_av_R_equivalents 0.0461
_diffrn_reflns_av_sigmaI/netI 0.0873
_diffrn_reflns_limit_h_max 12
_diffrn_reflns_limit_h_min -12
_diffrn_reflns_limit_k_max 17
_diffrn_reflns_limit_k_min -17
_diffrn_reflns_limit_l_max 18
_diffrn_reflns_limit_l_min -18
_diffrn_reflns_number 13650
_diffrn_reflns_theta_full 25.35
_diffrn_reflns_theta_max 25.35
_diffrn_reflns_theta_min 1.44
_exptl_absorpt_coefficient_mu 3.239
_exptl_absorpt_correction_type none
_exptl_crystal_colour orange
_exptl_crystal_density_diffrn 1.469
_exptl_crystal_density_method 'not measured'
_exptl_crystal_description prism
_exptl_crystal_F_000 1002
_exptl_crystal_size_max 0.6
_exptl_crystal_size_mid 0.2
_exptl_crystal_size_min 0.1
_refine_diff_density_max 4.948
_refine_diff_density_min -2.557
_refine_diff_density_rms 0.246
_refine_ls_extinction_method none
_refine_ls_goodness_of_fit_ref 1.018
_refine_ls_hydrogen_treatment mixed
_refine_ls_matrix_type full
_refine_ls_number_parameters 476
_refine_ls_number_reflns 6935
_refine_ls_number_restraints 19
_refine_ls_restrained_S_all 1.021
_refine_ls_R_factor_all 0.0968
_refine_ls_R_factor_gt 0.0820
_refine_ls_shift/su_max 0.001
_refine_ls_shift/su_mean 0.000
_refine_ls_structure_factor_coef Fsqd
_refine_ls_weighting_details 'calc w=1/[\s^2^(Fo^2^)+(0.1661P)^2^+0.0000P] where P=(Fo^2^+2Fc^2^)/3'
_refine_ls_weighting_scheme calc
_refine_ls_wR_factor_gt 0.2109
_refine_ls_wR_factor_ref 0.2241
_reflns_number_gt 5401
_reflns_number_total 6935
_reflns_threshold_expression >2sigma(I)
_cod_data_source_file b210772b.txt
_cod_data_source_block mar426a
_cod_original_cell_volume 2237.9(7)
_cod_database_code 7050500

loop_
_symmetry_equiv_pos_as_xyz
'x, y, z'
'-x, -y, -z'

loop_
_atom_site_label
_atom_site_type_symbol
_atom_site_fract_x
_atom_site_fract_y
_atom_site_fract_z
_atom_site_U_iso_or_equiv
_atom_site_adp_type
_atom_site_occupancy
_atom_site_symmetry_multiplicity
_atom_site_calc_flag
_atom_site_refinement_flags
_atom_site_disorder_assembly
_atom_site_disorder_group
Pt1 Pt 0.28701(4) 0.88948(3) 0.12238(3) 0.0514(2) Uani 1 1 d . . .
N1 N 0.1895(10) 0.7927(7) -0.0157(7) 0.056(2) Uani 1 1 d . . .
N2 N 0.4307(10) 0.8339(8) 0.1100(8) 0.063(3) Uani 1 1 d . . .
N3 N 0.4355(12) 0.9683(8) 0.2549(9) 0.069(3) Uani 1 1 d . . .
C1 C 0.0631(14) 0.7736(10) -0.0758(10) 0.068(3) Uani 1 1 d . . .
H1 H 0.0106 0.8083 -0.0559 0.081 Uiso 1 1 calc R . .
C2 C 0.0066(14) 0.7028(11) -0.1683(11) 0.076(4) Uani 1 1 d . . .
H2 H -0.0830 0.6910 -0.2083 0.091 Uiso 1 1 calc R . .
C3 C 0.0812(13) 0.6489(9) -0.2026(8) 0.058(3) Uani 1 1 d . . .
C4 C 0.2143(12) 0.6723(9) -0.1371(9) 0.063(3) Uani 1 1 d . . .
H4 H 0.2701 0.6401 -0.1555 0.076 Uiso 1 1 calc R . .
C5 C 0.2645(12) 0.7419(9) -0.0463(10) 0.062(3) Uani 1 1 d . . .
C6 C 0.4049(12) 0.7649(9) 0.0286(8) 0.056(3) Uani 1 1 d . . .
C7 C 0.5026(11) 0.7240(9) 0.0220(9) 0.060(3) Uani 1 1 d . . .
H7 H 0.4854 0.6774 -0.0370 0.072 Uiso 1 1 calc R . .
C8 C 0.6242(14) 0.7491(10) 0.0990(10) 0.066(3) Uani 1 1 d . . .
C9 C 0.6524(13) 0.8279(10) 0.1872(10) 0.071(4) Uani 1 1 d . . .
H9 H 0.7358 0.8514 0.2401 0.085 Uiso 1 1 calc R . .
C10 C 0.5470(13) 0.8668(9) 0.1882(9) 0.058(3) Uani 1 1 d . . .
C11 C 0.5571(13) 0.9460(9) 0.2727(9) 0.058(3) Uani 1 1 d . . .
C12 C 0.6627(12) 0.9932(9) 0.3578(9) 0.060(3) Uani 1 1 d . . .
H12 H 0.7403 0.9745 0.3680 0.072 Uiso 1 1 calc R . .
C13 C 0.6650(14) 1.0672(9) 0.4310(9) 0.062(3) Uani 1 1 d . . .
C14 C 0.5458(14) 1.0892(10) 0.4121(11) 0.069(4) Uani 1 1 d . . .
H14 H 0.5411 1.1388 0.4596 0.083 Uiso 1 1 calc R . .
C15 C 0.4348(13) 1.0415(9) 0.3272(9) 0.060(3) Uani 1 1 d . . .
H15 H 0.3568 1.0593 0.3183 0.072 Uiso 1 1 calc R . .
C16 C 0.0241(13) 0.5746(10) -0.3050(9) 0.066(3) Uani 1 1 d . . .
C17 C -0.129(2) 0.5333(19) -0.3445(15) 0.147(10) Uani 1 1 d . . .
H17A H -0.1615 0.4860 -0.4089 0.221 Uiso 1 1 calc R . .
H17B H -0.1714 0.5834 -0.3504 0.221 Uiso 1 1 calc R . .
H17C H -0.1471 0.5052 -0.2986 0.221 Uiso 1 1 calc R . .
C18 C 0.054(2) 0.6261(14) -0.3756(13) 0.120(7) Uani 1 1 d . . .
H18A H 0.0202 0.5820 -0.4420 0.180 Uiso 1 1 calc R . .
H18B H 0.1484 0.6506 -0.3514 0.180 Uiso 1 1 calc R . .
H18C H 0.0135 0.6774 -0.3770 0.180 Uiso 1 1 calc R . .
C19 C 0.097(2) 0.4927(13) -0.2959(15) 0.108(6) Uani 1 1 d . . .
H19A H 0.0611 0.4440 -0.3597 0.162 Uiso 1 1 calc R . .
H19B H 0.0833 0.4661 -0.2475 0.162 Uiso 1 1 calc R . .
H19C H 0.1897 0.5183 -0.2752 0.162 Uiso 1 1 calc R . .
C20 C 0.7348(13) 0.7019(10) 0.0931(10) 0.067(3) Uani 1 1 d . . .
C21 C 0.7607(17) 0.7117(13) 0.0038(13) 0.089(5) Uani 1 1 d . . .
H21A H 0.6797 0.6854 -0.0557 0.133 Uiso 1 1 calc R . .
H21B H 0.8246 0.6783 -0.0029 0.133 Uiso 1 1 calc R . .
H21C H 0.7942 0.7775 0.0135 0.133 Uiso 1 1 calc R . .
C22 C 0.6769(17) 0.5933(12) 0.0781(14) 0.096(5) Uani 1 1 d . . .
H22A H 0.5958 0.5674 0.0187 0.145 Uiso 1 1 calc R . .
H22B H 0.6604 0.5883 0.1349 0.145 Uiso 1 1 calc R . .
H22C H 0.7397 0.5587 0.0717 0.145 Uiso 1 1 calc R . .
C23 C 0.8624(16) 0.7412(13) 0.1854(14) 0.106(7) Uani 1 1 d . . .
H23A H 0.8470 0.7341 0.2420 0.159 Uiso 1 1 calc R . .
H23B H 0.8966 0.8072 0.1961 0.159 Uiso 1 1 calc R . .
H23C H 0.9253 0.7074 0.1770 0.159 Uiso 1 1 calc R . .
C24 C 0.7833(14) 1.1217(10) 0.5259(10) 0.071(4) Uani 1 1 d . . .
C25 C 0.7587(18) 1.1191(17) 0.6167(12) 0.115(7) Uani 1 1 d . . .
H25A H 0.8368 1.1552 0.6761 0.173 Uiso 1 1 calc R . .
H25B H 0.7372 1.0546 0.6160 0.173 Uiso 1 1 calc R . .
H25C H 0.6865 1.1459 0.6160 0.173 Uiso 1 1 calc R . .
C26 C 0.817(2) 1.2235(12) 0.5294(14) 0.115(7) Uani 1 1 d . . .
H26A H 0.8926 1.2594 0.5903 0.172 Uiso 1 1 calc R . .
H26B H 0.7429 1.2490 0.5269 0.172 Uiso 1 1 calc R . .
H26C H 0.8357 1.2270 0.4732 0.172 Uiso 1 1 calc R . .
C27 C 0.900(2) 1.0837(16) 0.5355(14) 0.120(8) Uani 1 1 d . . .
H27A H 0.9733 1.1209 0.5975 0.181 Uiso 1 1 calc R . .
H27B H 0.9227 1.0865 0.4808 0.181 Uiso 1 1 calc R . .
H27C H 0.8789 1.0190 0.5343 0.181 Uiso 1 1 calc R . .
C28 C 0.1421(15) 0.9436(12) 0.1372(11) 0.073(4) Uani 1 1 d . . .
C29 C 0.0481(14) 0.9678(9) 0.1419(10) 0.062(3) Uani 1 1 d . . .
C30 C -0.0623(13) 1.0019(10) 0.1470(11) 0.067(3) Uani 1 1 d . . .
C31 C -0.0458(14) 1.0678(11) 0.2392(10) 0.072(4) Uani 1 1 d . . .
H31 H 0.0354 1.0879 0.2945 0.086 Uiso 1 1 calc R . .
C32 C -0.1480(16) 1.1001(11) 0.2451(11) 0.074(4) Uani 1 1 d . . .
H32 H -0.1374 1.1385 0.3068 0.088 Uiso 1 1 calc R . .
C33 C -0.2658(14) 1.0797(11) 0.1658(11) 0.069(4) Uani 1 1 d . . .
C34 C -0.2855(14) 1.0118(11) 0.0726(10) 0.067(3) Uani 1 1 d . . .
H34 H -0.3674 0.9910 0.0180 0.080 Uiso 1 1 calc R . .
C35 C -0.1815(14) 0.9792(10) 0.0668(10) 0.068(3) Uani 1 1 d . . .
H35 H -0.1920 0.9398 0.0055 0.082 Uiso 1 1 calc R . .
C36 C -0.3763(16) 1.1151(11) 0.1709(11) 0.072(4) Uani 1 1 d . . .
C37 C -0.4651(17) 1.1466(14) 0.1782(13) 0.089(5) Uani 1 1 d . . .
H37 H -0.5339 1.1711 0.1838 0.106 Uiso 1 1 calc R . .
O4 O 0.4346(17) 0.5966(13) 0.7768(12) 0.141(6) Uani 1 1 d . . .
C39 C 0.416(3) 0.617(3) 0.617(2) 0.209(16) Uani 1 1 d . . .
H39A H 0.3392 0.6377 0.6154 0.313 Uiso 1 1 calc R . .
H39B H 0.3904 0.5619 0.5593 0.313 Uiso 1 1 calc R . .
H39C H 0.4795 0.6663 0.6159 0.313 Uiso 1 1 calc R . .
C40 C 0.4780(19) 0.5897(15) 0.7139(14) 0.102(6) Uani 1 1 d . . .
C41 C 0.593(3) 0.563(2) 0.717(3) 0.201(15) Uani 1 1 d . . .
H41A H 0.6297 0.5435 0.7745 0.302 Uiso 1 1 calc R . .
H41B H 0.6558 0.6161 0.7201 0.302 Uiso 1 1 calc R . .
H41C H 0.5710 0.5115 0.6574 0.302 Uiso 1 1 calc R . .
C42 C 0.020(16) 0.540(14) 0.038(11) 0.49(14) Uani 1 1 d . . .
H42A H -0.0320 0.5326 0.0764 0.587 Uiso 1 1 calc R . .
H42B H -0.0002 0.5910 0.0113 0.587 Uiso 1 1 calc R . .
C43 C 0.151(6) 0.568(4) 0.103(4) 0.28(3) Uani 1 1 d . . .
H43A H 0.1635 0.5139 0.1258 0.336 Uiso 1 1 calc R . .
H43B H 0.1956 0.5684 0.0594 0.336 Uiso 1 1 calc R . .
C44 C 0.228(4) 0.641(2) 0.184(3) 0.217(18) Uani 1 1 d . . .
H44A H 0.3160 0.6325 0.2092 0.326 Uiso 1 1 calc R . .
H44B H 0.1945 0.6445 0.2338 0.326 Uiso 1 1 calc R . .
H44C H 0.2314 0.6985 0.1666 0.326 Uiso 1 1 calc R . .
S1 S 0.6741(11) 0.7568(7) 0.5160(7) 0.210(5) Uani 1 1 d D . .
O1 O 0.734(3) 0.7408(19) 0.6103(18) 0.275(14) Uiso 1 1 d D . .
O2 O 0.528(2) 0.7093(19) 0.456(2) 0.243(12) Uiso 1 1 d D . .
O3 O 0.703(3) 0.8608(18) 0.521(2) 0.42(3) Uiso 1 1 d D . .
F1 F 0.869(2) 0.754(2) 0.481(2) 0.362(11) Uiso 1 1 d D . .
F2 F 0.730(3) 0.6224(18) 0.426(2) 0.362(11) Uiso 1 1 d D . .
F3 F 0.692(3) 0.722(2) 0.3538(18) 0.362(11) Uiso 1 1 d D . .
O5 O 0.7500(13) 0.8216(9) 0.8019(10) 0.106(4) Uani 1 1 d . . .
C38 C 0.742(2) 0.7130(15) 0.4434(15) 0.362(11) Uiso 1 1 d D . .

loop_
_atom_site_aniso_label
_atom_site_aniso_U_11
_atom_site_aniso_U_22
_atom_site_aniso_U_33
_atom_site_aniso_U_23
_atom_site_aniso_U_13
_atom_site_aniso_U_12
Pt1 0.0511(3) 0.0596(3) 0.0431(3) 0.0141(2) 0.0190(2) 0.0183(2)
N1 0.064(7) 0.057(6) 0.052(6) 0.019(5) 0.024(5) 0.026(5)
N2 0.045(6) 0.084(8) 0.055(6) 0.017(5) 0.019(4) 0.020(5)
N3 0.068(8) 0.076(8) 0.066(7) 0.021(6) 0.032(6) 0.024(6)
C1 0.064(9) 0.068(9) 0.064(8) 0.012(7) 0.021(6) 0.029(7)
C2 0.045(8) 0.088(10) 0.076(9) 0.010(8) 0.016(6) 0.019(7)
C3 0.065(8) 0.063(8) 0.042(6) 0.012(5) 0.020(5) 0.018(6)
C4 0.049(7) 0.070(8) 0.055(7) 0.001(6) 0.015(5) 0.018(6)
C5 0.044(7) 0.066(8) 0.065(8) 0.011(6) 0.017(5) 0.010(6)
C6 0.048(7) 0.068(8) 0.043(6) 0.012(6) 0.015(5) 0.016(5)
C7 0.044(7) 0.072(8) 0.052(7) 0.007(6) 0.015(5) 0.020(6)
C8 0.069(9) 0.066(8) 0.056(7) 0.007(6) 0.025(6) 0.026(7)
C9 0.056(8) 0.089(10) 0.054(7) 0.013(7) 0.014(6) 0.018(7)
C10 0.063(8) 0.065(8) 0.047(6) 0.019(6) 0.020(5) 0.025(6)
C11 0.066(8) 0.059(7) 0.046(6) 0.014(6) 0.021(5) 0.023(6)
C12 0.053(7) 0.064(8) 0.058(7) 0.019(6) 0.019(6) 0.016(6)
C13 0.069(9) 0.056(7) 0.056(7) 0.011(6) 0.026(6) 0.011(6)
C14 0.069(9) 0.067(9) 0.067(8) 0.007(7) 0.033(7) 0.016(7)
C15 0.061(8) 0.063(8) 0.051(7) 0.007(6) 0.025(6) 0.020(6)
C16 0.067(8) 0.070(9) 0.041(6) 0.004(6) 0.011(5) 0.014(6)
C17 0.104(16) 0.20(3) 0.078(13) -0.017(14) 0.003(11) 0.044(16)
C18 0.16(2) 0.105(14) 0.064(10) 0.012(10) 0.035(12) 0.023(13)
C19 0.138(17) 0.073(11) 0.089(12) -0.001(9) 0.039(12) 0.023(11)
C20 0.052(8) 0.069(9) 0.062(8) 0.007(6) 0.010(6) 0.027(6)
C21 0.078(11) 0.107(13) 0.103(12) 0.034(10) 0.052(9) 0.044(9)
C22 0.083(12) 0.095(12) 0.114(14) 0.035(11) 0.035(10) 0.040(9)
C23 0.068(10) 0.102(13) 0.099(13) -0.012(10) 0.000(8) 0.044(9)
C24 0.068(9) 0.065(9) 0.057(8) 0.004(6) 0.015(6) 0.006(6)
C25 0.076(12) 0.19(2) 0.060(10) 0.030(12) 0.025(8) 0.006(12)
C26 0.129(16) 0.076(12) 0.095(13) 0.028(10) 0.013(11) -0.008(11)
C27 0.095(14) 0.133(17) 0.081(12) -0.005(11) 0.001(10) 0.035(12)
C28 0.058(9) 0.093(11) 0.065(8) 0.013(7) 0.029(6) 0.023(7)
C29 0.064(9) 0.064(8) 0.063(8) 0.016(6) 0.032(6) 0.025(6)
C30 0.046(7) 0.082(10) 0.069(8) 0.021(7) 0.022(6) 0.013(6)
C31 0.056(8) 0.099(11) 0.050(7) 0.009(7) 0.022(6) 0.016(7)
C32 0.080(10) 0.085(10) 0.059(8) 0.012(7) 0.035(7) 0.031(8)
C33 0.059(9) 0.082(10) 0.077(9) 0.027(8) 0.039(7) 0.023(7)
C34 0.058(8) 0.085(10) 0.060(8) 0.030(7) 0.023(6) 0.018(7)
C35 0.070(9) 0.078(9) 0.056(7) 0.010(7) 0.029(6) 0.029(7)
C36 0.085(11) 0.079(10) 0.076(9) 0.036(8) 0.047(8) 0.035(8)
C37 0.070(11) 0.120(14) 0.098(12) 0.041(10) 0.049(9) 0.039(9)
O4 0.140(14) 0.181(16) 0.113(11) 0.026(11) 0.066(10) 0.077(12)
C39 0.18(3) 0.31(5) 0.17(3) 0.13(3) 0.07(2) 0.06(3)
C40 0.081(12) 0.123(15) 0.081(12) 0.002(11) 0.032(9) 0.024(10)
C41 0.22(4) 0.19(3) 0.22(4) 0.01(3) 0.14(3) 0.08(3)
C42 0.43(13) 1.0(4) 0.5(2) 0.6(3) 0.41(18) 0.6(2)
C43 0.41(10) 0.23(5) 0.23(6) 0.04(4) 0.15(6) 0.15(6)
C44 0.27(5) 0.15(3) 0.24(5) 0.09(3) 0.09(4) 0.08(3)
S1 0.237(11) 0.254(12) 0.122(6) 0.020(7) 0.048(6) 0.145(10)
O5 0.109(9) 0.122(10) 0.114(10) 0.053(8) 0.058(8) 0.053(8)

loop_
_atom_type_symbol
_atom_type_description
_atom_type_scat_dispersion_real
_atom_type_scat_dispersion_imag
_atom_type_scat_source
Pt Pt -1.7033 8.3905 'International Tables Vol C Tables 4.2.6.8 and 6.1.1.4'
N N 0.0061 0.0033 'International Tables Vol C Tables 4.2.6.8 and 6.1.1.4'
C C 0.0033 0.0016 'International Tables Vol C Tables 4.2.6.8 and 6.1.1.4'
S S 0.1246 0.1234 'International Tables Vol C Tables 4.2.6.8 and 6.1.1.4'
O O 0.0106 0.0060 'International Tables Vol C Tables 4.2.6.8 and 6.1.1.4'
F F 0.0171 0.0103 'International Tables Vol C Tables 4.2.6.8 and 6.1.1.4'
H H 0.0000 0.0000 'International Tables Vol C Tables 4.2.6.8 and 6.1.1.4'

loop_
_geom_angle_atom_site_label_1
_geom_angle_atom_site_label_2
_geom_angle_atom_site_label_3
_geom_angle
_geom_angle_site_symmetry_1
_geom_angle_site_symmetry_3
_geom_angle_publ_flag
N2 Pt1 C28 178.5(5) . . ?
N2 Pt1 N3 80.8(4) . . ?
C28 Pt1 N3 98.9(5) . . ?
N2 Pt1 N1 79.4(4) . . ?
C28 Pt1 N1 101.0(5) . . ?
N3 Pt1 N1 160.2(5) . . ?
C1 N1 C5 118.3(11) . . ?
C1 N1 Pt1 127.1(9) . . ?
C5 N1 Pt1 114.5(8) . . ?
C6 N2 C10 124.0(11) . . ?
C6 N2 Pt1 119.3(8) . . ?
C10 N2 Pt1 116.6(9) . . ?
C15 N3 C11 116.3(12) . . ?
C15 N3 Pt1 128.8(10) . . ?
C11 N3 Pt1 114.9(8) . . ?
N1 C1 C2 121.6(12) . . ?
C1 C2 C3 121.7(12) . . ?
C4 C3 C2 114.6(11) . . ?
C4 C3 C16 122.4(11) . . ?
C2 C3 C16 122.9(11) . . ?
C5 C4 C3 121.3(11) . . ?
N1 C5 C4 122.5(11) . . ?
N1 C5 C6 114.7(11) . . ?
C4 C5 C6 122.7(11) . . ?
N2 C6 C7 119.1(11) . . ?
N2 C6 C5 112.0(10) . . ?
C7 C6 C5 128.9(11) . . ?
C8 C7 C6 122.1(12) . . ?
C7 C8 C9 117.8(12) . . ?
C7 C8 C20 122.6(11) . . ?
C9 C8 C20 119.5(12) . . ?
C10 C9 C8 116.6(12) . . ?
N2 C10 C9 120.1(12) . . ?
N2 C10 C11 116.0(11) . . ?
C9 C10 C11 123.9(11) . . ?
C12 C11 N3 120.5(12) . . ?
C12 C11 C10 127.9(12) . . ?
N3 C11 C10 111.6(11) . . ?
C11 C12 C13 124.4(13) . . ?
C12 C13 C14 114.6(13) . . ?
C12 C13 C24 124.9(13) . . ?
C14 C13 C24 120.5(12) . . ?
C15 C14 C13 122.9(13) . . ?
C14 C15 N3 121.3(13) . . ?
C3 C16 C18 105.9(12) . . ?
C3 C16 C17 111.6(13) . . ?
C18 C16 C17 109.9(15) . . ?
C3 C16 C19 107.8(11) . . ?
C18 C16 C19 111.1(15) . . ?
C17 C16 C19 110.4(15) . . ?
C23 C20 C21 109.1(15) . . ?
C23 C20 C8 114.1(12) . . ?
C21 C20 C8 109.4(11) . . ?
C23 C20 C22 108.9(13) . . ?
C21 C20 C22 110.5(13) . . ?
C8 C20 C22 104.7(12) . . ?
C27 C24 C13 112.5(13) . . ?
C27 C24 C26 109.6(16) . . ?
C13 C24 C26 108.7(13) . . ?
C27 C24 C25 105.9(15) . . ?
C13 C24 C25 112.0(13) . . ?
C26 C24 C25 108.1(15) . . ?
C29 C28 Pt1 174.0(14) . . ?
C28 C29 C30 176.8(16) . . ?
C35 C30 C29 123.5(13) . . ?
C35 C30 C31 117.5(13) . . ?
C29 C30 C31 119.0(12) . . ?
C32 C31 C30 119.6(13) . . ?
C31 C32 C33 123.4(13) . . ?
C32 C33 C36 124.0(14) . . ?
C32 C33 C34 117.6(13) . . ?
C36 C33 C34 118.2(13) . . ?
C35 C34 C33 118.5(13) . . ?
C34 C35 C30 122.9(13) . . ?
C37 C36 C33 177.8(19) . . ?
O4 C40 C41 128(2) . . ?
O4 C40 C39 124(2) . . ?
C41 C40 C39 109(2) . . ?
C42 C42 C43 117(8) 2_565 . ?
C44 C43 C42 136(9) . . ?
O1 S1 O2 116.3(14) . . ?
O1 S1 O3 114.4(13) . . ?
O2 S1 O3 109.8(12) . . ?
O1 S1 C38 108.9(13) . . ?
O2 S1 C38 104.1(11) . . ?
O3 S1 C38 101.7(14) . . ?
F2 C38 F3 104.0(19) . . ?
F2 C38 F1 105.9(19) . . ?
F3 C38 F1 105.5(19) . . ?
F2 C38 S1 114.3(17) . . ?
F3 C38 S1 114.0(17) . . ?
F1 C38 S1 112.2(17) . . ?

loop_
_geom_bond_atom_site_label_1
_geom_bond_atom_site_label_2
_geom_bond_distance
_geom_bond_site_symmetry_2
_geom_bond_publ_flag
Pt1 N2 1.980(11) . ?
Pt1 C28 1.992(15) . ?
Pt1 N3 2.012(12) . ?
Pt1 N1 2.023(10) . ?
N1 C1 1.321(17) . ?
N1 C5 1.352(16) . ?
N2 C6 1.312(16) . ?
N2 C10 1.326(16) . ?
N3 C15 1.361(16) . ?
N3 C11 1.406(17) . ?
C1 C2 1.391(19) . ?
C2 C3 1.402(19) . ?
C3 C4 1.394(17) . ?
C3 C16 1.516(16) . ?
C4 C5 1.371(17) . ?
C5 C6 1.498(16) . ?
C6 C7 1.364(17) . ?
C7 C8 1.359(18) . ?
C8 C9 1.455(18) . ?
C8 C20 1.546(18) . ?
C9 C10 1.406(18) . ?
C10 C11 1.484(17) . ?
C11 C12 1.330(17) . ?
C12 C13 1.363(17) . ?
C13 C14 1.38(2) . ?
C13 C24 1.491(18) . ?
C14 C15 1.359(19) . ?
C16 C18 1.56(2) . ?
C16 C17 1.56(3) . ?
C16 C19 1.59(2) . ?
C20 C23 1.500(19) . ?
C20 C21 1.52(2) . ?
C20 C22 1.59(2) . ?
C24 C27 1.49(2) . ?
C24 C26 1.50(2) . ?
C24 C25 1.51(2) . ?
C28 C29 1.192(19) . ?
C29 C30 1.437(19) . ?
C30 C35 1.366(19) . ?
C30 C31 1.438(19) . ?
C31 C32 1.34(2) . ?
C32 C33 1.36(2) . ?
C33 C36 1.45(2) . ?
C33 C34 1.45(2) . ?
C34 C35 1.361(19) . ?
C36 C37 1.20(2) . ?
O4 C40 1.21(2) . ?
C39 C40 1.56(3) . ?
C40 C41 1.40(3) . ?
C42 C42 1.3(4) 2_565 ?
C42 C43 1.36(17) . ?
C43 C44 1.32(5) . ?
S1 O1 1.44(2) . ?
S1 O2 1.51(2) . ?
S1 O3 1.52(2) . ?
S1 C38 1.63(2) . ?
F1 C38 1.32(2) . ?
F2 C38 1.30(2) . ?
F3 C38 1.32(2) . ?
